data_4037800
loop_
_publ_author_name
'Patel, Dinesh G.'
'Mitchell, Travis B.'
'Myers, Shea Douglas'
'Carter, Dorothy A.'
'Novak, Frank A.'

_publ_section_title
;
 A Suzuki Approach to Quinone Based Diarylethene Photochromes.
;
_journal_name_full 'The Journal of organic chemistry'
_journal_paper_doi 10.1021/acs.joc.9b02632
_journal_year 2020
_chemical_formula_moiety 'C22 H14 O6 S2'
_chemical_formula_sum 'C22 H14 O6 S2'
_chemical_formula_weight 438.45
_space_group_crystal_system triclinic
_space_group_IT_number 2
_space_group_name_Hall '-P 1'
_space_group_name_H-M_alt 'P -1'
_atom_sites_solution_hydrogens mixed
_atom_sites_solution_primary dual
_audit_creation_date 2019-08-30
_audit_creation_method
;
Olex2 1.3-alpha
(compiled 2019.08.16 svn.r3652 for OlexSys, GUI svn.r5895)
;
_cell_angle_alpha 84.5040(10)
_cell_angle_beta 88.5210(10)
_cell_angle_gamma 71.5160(10)
_cell_formula_units_Z 2
_cell_length_a 7.6804(3)
_cell_length_b 9.7291(4)
_cell_length_c 16.2490(7)
_cell_measurement_reflns_used 9995
_cell_measurement_temperature 90.0
_cell_measurement_theta_max 33.11
_cell_measurement_theta_min 2.22
_cell_volume 1146.24(8)
_computing_cell_refinement 'SAINT V8.38A (Bruker, 2016)'
_computing_data_reduction 'SAINT V8.38A (Bruker, 2016)'
_computing_molecular_graphics 'Olex2 1.3-alpha (Dolomanov et al., 2009)'
_computing_publication_material 'Olex2 1.3-alpha (Dolomanov et al., 2009)'
_computing_structure_refinement 'ShelXL 2018/3 (Sheldrick, 2015)'
_computing_structure_solution 'ShelXT 2018/3 (Sheldrick, 2015)'
_diffrn_ambient_temperature 90.0
_diffrn_measured_fraction_theta_full 0.999
_diffrn_measured_fraction_theta_max 0.999
_diffrn_measurement_device_type 'Bruker APEX-II CCD'
_diffrn_measurement_method '\f and \w scans'
_diffrn_radiation_type MoK\a
_diffrn_radiation_wavelength 0.71073
_diffrn_reflns_av_R_equivalents 0.0189
_diffrn_reflns_av_unetI/netI 0.0169
_diffrn_reflns_Laue_measured_fraction_full 0.999
_diffrn_reflns_Laue_measured_fraction_max 0.999
_diffrn_reflns_limit_h_max 11
_diffrn_reflns_limit_h_min -11
_diffrn_reflns_limit_k_max 14
_diffrn_reflns_limit_k_min -14
_diffrn_reflns_limit_l_max 24
_diffrn_reflns_limit_l_min -24
_diffrn_reflns_number 30908
_diffrn_reflns_point_group_measured_fraction_full 0.999
_diffrn_reflns_point_group_measured_fraction_max 0.999
_diffrn_reflns_theta_full 25.242
_diffrn_reflns_theta_max 33.136
_diffrn_reflns_theta_min 1.259
_diffrn_standards_number 0
_exptl_absorpt_coefficient_mu 0.265
_exptl_absorpt_correction_T_max 0.7465
_exptl_absorpt_correction_T_min 0.7031
_exptl_absorpt_correction_type multi-scan
_exptl_absorpt_process_details
;
SADABS-2016/2 (Bruker,2016/2) was used for absorption correction.
wR2(int) was 0.0957 before and 0.0316 after correction.
The Ratio of minimum to maximum transmission is 0.9419.
The \l/2 correction factor is Not present.
;
_exptl_crystal_colour 'clear orange'
_exptl_crystal_colour_lustre clear
_exptl_crystal_colour_primary orange
_exptl_crystal_density_diffrn 1.270
_exptl_crystal_description prism
_exptl_crystal_F_000 452
_exptl_crystal_size_max 0.16
_exptl_crystal_size_mid 0.12
_exptl_crystal_size_min 0.1
_refine_diff_density_max 0.482
_refine_diff_density_min -0.438
_refine_diff_density_rms 0.052
_refine_ls_extinction_method none
_refine_ls_goodness_of_fit_ref 1.046
_refine_ls_hydrogen_treatment mixed
_refine_ls_matrix_type full
_refine_ls_number_parameters 279
_refine_ls_number_reflns 8710
_refine_ls_number_restraints 2
_refine_ls_restrained_S_all 1.046
_refine_ls_R_factor_all 0.0347
_refine_ls_R_factor_gt 0.0310
_refine_ls_shift/su_max 0.001
_refine_ls_shift/su_mean 0.000
_refine_ls_structure_factor_coef Fsqd
_refine_ls_weighting_details 'w=1/[\s^2^(Fo^2^)+(0.0505P)^2^+0.2718P] where P=(Fo^2^+2Fc^2^)/3'
_refine_ls_weighting_scheme calc
_refine_ls_wR_factor_gt 0.0890
_refine_ls_wR_factor_ref 0.0922
_reflns_Friedel_coverage 0.000
_reflns_number_gt 7775
_reflns_number_total 8710
_reflns_threshold_expression 'I > 2\s(I)'
_cod_data_source_file jo9b02632_si_001.cif
_cod_data_source_block tbm_101802_0m
_cod_database_code 4037800
_shelx_shelxl_version_number 2018/3
_shelx_space_group_comment
;
The symmetry employed for this shelxl refinement is uniquely defined
by the following loop, which should always be used as a source of
symmetry information in preference to the above space-group names.
They are only intended as comments.
;
_shelx_estimated_absorpt_t_max 0.974
_shelx_estimated_absorpt_t_min 0.959
_olex2_refinement_description
;
1. Fixed Uiso
 At 1.2 times of:
  All C(H) groups, All O(H) groups
 At 1.5 times of:
  All C(H,H,H) groups
2. Restrained distances
 O5-H5 = O4-H4
 0.84 with sigma of 0.02
3.a Aromatic/amide H refined with riding coordinates:
 C12(H12), C18(H18), C8(H8), C5(H5A), C7(H7), C6(H6)
3.b Idealised Me refined as rotating group:
 C16(H16A,H16B,H16C), C22(H22A,H22B,H22C)
;
_platon_squeeze_void_probe_radius 1.20
_olex2_submission_special_instructions 'No special instructions were received'

loop_
_space_group_symop_operation_xyz
'x, y, z'
'-x, -y, -z'

loop_
_atom_site_label
_atom_site_type_symbol
_atom_site_fract_x
_atom_site_fract_y
_atom_site_fract_z
_atom_site_U_iso_or_equiv
_atom_site_adp_type
_atom_site_occupancy
_atom_site_site_symmetry_order
_atom_site_calc_flag
_atom_site_refinement_flags_posn
_atom_site_refinement_flags_adp
S1 S 0.25108(3) 0.65911(2) 0.24452(2) 0.01892(5) Uani 1 1 d . .
S2 S -0.18714(3) 0.30188(2) 0.19547(2) 0.02375(6) Uani 1 1 d . .
O2 O 0.15197(9) -0.03140(7) 0.42862(4) 0.02137(12) Uani 1 1 d . .
O1 O 0.46968(10) 0.36580(7) 0.46995(4) 0.02470(13) Uani 1 1 d . .
O3 O 0.44782(10) 0.39005(7) 0.07342(4) 0.02398(13) Uani 1 1 d . .
O4 O 0.13156(11) -0.04191(8) 0.09809(4) 0.02771(15) Uani 1 1 d D .
H4 H 0.133(2) -0.0715(16) 0.0513(8) 0.033 Uiso 1 1 d D U
O5 O 0.38908(11) 0.63247(8) 0.07172(4) 0.02822(14) Uani 1 1 d D .
H5 H 0.436(2) 0.6220(16) 0.0233(8) 0.034 Uiso 1 1 d D U
O6 O -0.12958(12) 0.12705(9) 0.05157(5) 0.03508(18) Uani 1 1 d . .
C17 C 0.06469(10) 0.20581(8) 0.30638(4) 0.01387(12) Uani 1 1 d . .
C3 C 0.17738(10) 0.19802(8) 0.38045(4) 0.01346(12) Uani 1 1 d . .
C2 C 0.26098(10) 0.29967(8) 0.39005(4) 0.01361(12) Uani 1 1 d . .
C12 C 0.32747(11) 0.38277(8) 0.24249(5) 0.01588(13) Uani 1 1 d . .
H12 H 0.363925 0.287730 0.224486 0.019 Uiso 1 1 calc R U
C18 C 0.11040(11) 0.10434(8) 0.24558(5) 0.01581(13) Uani 1 1 d . .
H18 H 0.214091 0.018853 0.249196 0.019 Uiso 1 1 calc R U
C4 C 0.19855(10) 0.07226(8) 0.44420(5) 0.01510(12) Uani 1 1 d . .
C1 C 0.36923(11) 0.29093(8) 0.46683(5) 0.01634(13) Uani 1 1 d . .
C11 C 0.26561(10) 0.41402(8) 0.32381(5) 0.01443(12) Uani 1 1 d . .
C9 C 0.35176(10) 0.18865(8) 0.53772(5) 0.01630(13) Uani 1 1 d . .
C10 C 0.27353(10) 0.07992(8) 0.52634(5) 0.01624(13) Uani 1 1 d . .
C15 C 0.21908(11) 0.56099(8) 0.33408(5) 0.01618(13) Uani 1 1 d . .
C13 C 0.32893(11) 0.50455(9) 0.19274(5) 0.01723(13) Uani 1 1 d . .
C19 C -0.01279(11) 0.14431(8) 0.18102(5) 0.01712(13) Uani 1 1 d . .
C14 C 0.39336(11) 0.50549(9) 0.10725(5) 0.01811(14) Uani 1 1 d . .
C20 C -0.00924(12) 0.07539(9) 0.10457(5) 0.01932(14) Uani 1 1 d . .
C8 C 0.41831(12) 0.19886(10) 0.61529(5) 0.02246(16) Uani 1 1 d . .
H8 H 0.474027 0.271213 0.622623 0.027 Uiso 1 1 calc R U
C21 C -0.09577(11) 0.31821(9) 0.28782(5) 0.01770(13) Uani 1 1 d . .
C16 C 0.14558(12) 0.63720(9) 0.40954(5) 0.02061(15) Uani 1 1 d . .
H16A H 0.248002 0.639271 0.443609 0.031 Uiso 1 1 calc R U
H16B H 0.072092 0.585133 0.441487 0.031 Uiso 1 1 calc R U
H16C H 0.068556 0.737046 0.392877 0.031 Uiso 1 1 calc R U
C5 C 0.26482(12) -0.02033(10) 0.59261(6) 0.02373(16) Uani 1 1 d . .
H5A H 0.216634 -0.096822 0.584742 0.028 Uiso 1 1 calc R U
C22 C -0.19260(13) 0.44303(10) 0.33677(6) 0.02487(17) Uani 1 1 d . .
H22A H -0.170098 0.531604 0.311847 0.037 Uiso 1 1 calc R U
H22B H -0.146309 0.421882 0.393756 0.037 Uiso 1 1 calc R U
H22C H -0.324772 0.457299 0.336727 0.037 Uiso 1 1 calc R U
C7 C 0.40245(13) 0.10244(12) 0.68170(6) 0.0292(2) Uani 1 1 d . .
H7 H 0.442995 0.111371 0.735086 0.035 Uiso 1 1 calc R U
C6 C 0.32728(13) -0.00733(12) 0.67029(6) 0.0299(2) Uani 1 1 d . .
H6 H 0.318598 -0.073745 0.715815 0.036 Uiso 1 1 calc R U

loop_
_atom_site_aniso_label
_atom_site_aniso_U_11
_atom_site_aniso_U_22
_atom_site_aniso_U_33
_atom_site_aniso_U_23
_atom_site_aniso_U_13
_atom_site_aniso_U_12
S1 0.02415(10) 0.01564(9) 0.01831(9) -0.00081(6) -0.00027(7) -0.00836(7)
S2 0.02334(10) 0.02282(10) 0.01999(10) -0.00932(7) -0.00819(7) 0.00264(7)
O2 0.0233(3) 0.0162(3) 0.0264(3) -0.0018(2) -0.0004(2) -0.0087(2)
O1 0.0290(3) 0.0229(3) 0.0263(3) -0.0028(2) -0.0088(2) -0.0131(2)
O3 0.0311(3) 0.0262(3) 0.0160(3) -0.0047(2) 0.0007(2) -0.0102(3)
O4 0.0341(4) 0.0237(3) 0.0192(3) -0.0113(2) -0.0078(2) 0.0029(3)
O5 0.0442(4) 0.0267(3) 0.0170(3) 0.0006(2) 0.0048(3) -0.0167(3)
O6 0.0394(4) 0.0325(4) 0.0235(3) -0.0147(3) -0.0153(3) 0.0072(3)
C17 0.0161(3) 0.0139(3) 0.0128(3) -0.0038(2) -0.0001(2) -0.0056(2)
C3 0.0149(3) 0.0137(3) 0.0120(3) -0.0040(2) 0.0005(2) -0.0041(2)
C2 0.0154(3) 0.0136(3) 0.0123(3) -0.0039(2) 0.0005(2) -0.0045(2)
C12 0.0179(3) 0.0168(3) 0.0141(3) -0.0034(2) 0.0001(2) -0.0066(2)
C18 0.0182(3) 0.0144(3) 0.0148(3) -0.0050(2) -0.0008(2) -0.0040(2)
C4 0.0136(3) 0.0142(3) 0.0166(3) -0.0021(2) 0.0015(2) -0.0029(2)
C1 0.0178(3) 0.0158(3) 0.0153(3) -0.0052(2) -0.0019(2) -0.0038(2)
C11 0.0156(3) 0.0150(3) 0.0139(3) -0.0029(2) -0.0001(2) -0.0060(2)
C9 0.0149(3) 0.0179(3) 0.0131(3) -0.0040(2) -0.0003(2) -0.0002(2)
C10 0.0130(3) 0.0178(3) 0.0150(3) -0.0005(2) 0.0012(2) -0.0012(2)
C15 0.0184(3) 0.0153(3) 0.0166(3) -0.0034(2) 0.0004(2) -0.0072(2)
C13 0.0196(3) 0.0191(3) 0.0144(3) -0.0018(2) -0.0003(2) -0.0080(3)
C19 0.0205(3) 0.0162(3) 0.0144(3) -0.0058(2) -0.0015(2) -0.0040(3)
C14 0.0198(3) 0.0216(3) 0.0145(3) -0.0004(3) -0.0021(3) -0.0090(3)
C20 0.0247(4) 0.0181(3) 0.0150(3) -0.0055(3) -0.0026(3) -0.0052(3)
C8 0.0192(3) 0.0269(4) 0.0161(3) -0.0066(3) -0.0032(3) 0.0015(3)
C21 0.0179(3) 0.0184(3) 0.0161(3) -0.0068(3) -0.0015(2) -0.0032(3)
C16 0.0252(4) 0.0177(3) 0.0208(4) -0.0074(3) 0.0043(3) -0.0082(3)
C5 0.0163(3) 0.0269(4) 0.0230(4) 0.0072(3) 0.0000(3) -0.0027(3)
C22 0.0221(4) 0.0242(4) 0.0250(4) -0.0130(3) -0.0017(3) 0.0005(3)
C7 0.0218(4) 0.0418(5) 0.0148(3) -0.0010(3) -0.0029(3) 0.0028(4)
C6 0.0208(4) 0.0406(5) 0.0197(4) 0.0100(4) -0.0011(3) -0.0011(4)

loop_
_atom_type_symbol
_atom_type_description
_atom_type_scat_dispersion_real
_atom_type_scat_dispersion_imag
_atom_type_scat_source
C C 0.0033 0.0016 'International Tables Vol C Tables 4.2.6.8 and 6.1.1.4'
H H 0.0000 0.0000 'International Tables Vol C Tables 4.2.6.8 and 6.1.1.4'
O O 0.0106 0.0060 'International Tables Vol C Tables 4.2.6.8 and 6.1.1.4'
S S 0.1246 0.1234 'International Tables Vol C Tables 4.2.6.8 and 6.1.1.4'

loop_
_geom_angle_atom_site_label_1
_geom_angle_atom_site_label_2
_geom_angle_atom_site_label_3
_geom_angle
C15 S1 C13 92.02(4)
C21 S2 C19 92.06(4)
C20 O4 H4 110.5(10)
C14 O5 H5 109.1(10)
C18 C17 C3 124.93(7)
C21 C17 C3 122.48(6)
C21 C17 C18 112.55(7)
C17 C3 C4 117.40(6)
C2 C3 C17 121.71(7)
C2 C3 C4 120.88(7)
C3 C2 C1 120.31(7)
C3 C2 C11 122.76(7)
C11 C2 C1 116.69(6)
C11 C12 H12 123.6
C13 C12 H12 123.6
C13 C12 C11 112.77(7)
C17 C18 H18 123.9
C19 C18 C17 112.15(7)
C19 C18 H18 123.9
O2 C4 C3 120.23(7)
O2 C4 C10 121.91(7)
C10 C4 C3 117.86(6)
O1 C1 C2 120.41(7)
O1 C1 C9 121.52(7)
C9 C1 C2 118.07(7)
C12 C11 C2 122.87(6)
C15 C11 C2 124.76(7)
C15 C11 C12 112.31(7)
C10 C9 C1 120.07(7)
C8 C9 C1 119.58(8)
C8 C9 C10 120.32(8)
C9 C10 C4 119.98(7)
C5 C10 C4 120.19(8)
C5 C10 C9 119.83(8)
C11 C15 S1 111.38(6)
C11 C15 C16 128.53(7)
C16 C15 S1 120.08(6)
C12 C13 S1 111.51(6)
C12 C13 C14 125.19(7)
C14 C13 S1 123.27(6)
C18 C19 S2 111.83(6)
C18 C19 C20 129.27(7)
C20 C19 S2 118.85(6)
O3 C14 O5 124.45(8)
O3 C14 C13 120.09(7)
O5 C14 C13 115.46(7)
O4 C20 C19 114.45(7)
O6 C20 O4 124.30(8)
O6 C20 C19 121.25(8)
C9 C8 H8 120.2
C7 C8 C9 119.53(9)
C7 C8 H8 120.2
C17 C21 S2 111.37(6)
C17 C21 C22 128.99(7)
C22 C21 S2 119.63(6)
C15 C16 H16A 109.5
C15 C16 H16B 109.5
C15 C16 H16C 109.5
H16A C16 H16B 109.5
H16A C16 H16C 109.5
H16B C16 H16C 109.5
C10 C5 H5A 120.2
C6 C5 C10 119.53(9)
C6 C5 H5A 120.2
C21 C22 H22A 109.5
C21 C22 H22B 109.5
C21 C22 H22C 109.5
H22A C22 H22B 109.5
H22A C22 H22C 109.5
H22B C22 H22C 109.5
C8 C7 H7 119.9
C8 C7 C6 120.25(9)
C6 C7 H7 119.9
C5 C6 C7 120.47(9)
C5 C6 H6 119.8
C7 C6 H6 119.8

loop_
_geom_bond_atom_site_label_1
_geom_bond_atom_site_label_2
_geom_bond_distance
S1 C15 1.7188(8)
S1 C13 1.7243(8)
S2 C19 1.7174(8)
S2 C21 1.7147(8)
O2 C4 1.2214(9)
O1 C1 1.2221(10)
O3 C14 1.2439(11)
O4 H4 0.838(12)
O4 C20 1.3106(11)
O5 H5 0.858(12)
O5 C14 1.3035(10)
O6 C20 1.2297(11)
C17 C3 1.4827(10)
C17 C18 1.4223(10)
C17 C21 1.3809(11)
C3 C2 1.3609(10)
C3 C4 1.4954(10)
C2 C1 1.4979(10)
C2 C11 1.4802(10)
C12 H12 0.9500
C12 C11 1.4202(10)
C12 C13 1.3718(11)
C18 H18 0.9500
C18 C19 1.3735(11)
C4 C10 1.4848(11)
C1 C9 1.4806(11)
C11 C15 1.3851(10)
C9 C10 1.4001(11)
C9 C8 1.3962(11)
C10 C5 1.3970(11)
C15 C16 1.4982(11)
C13 C14 1.4627(11)
C19 C20 1.4629(11)
C8 H8 0.9500
C8 C7 1.3896(14)
C21 C22 1.4974(11)
C16 H16A 0.9800
C16 H16B 0.9800
C16 H16C 0.9800
C5 H5A 0.9500
C5 C6 1.3927(14)
C22 H22A 0.9800
C22 H22B 0.9800
C22 H22C 0.9800
C7 H7 0.9500
C7 C6 1.3937(17)
C6 H6 0.9500

loop_
_geom_hbond_atom_site_label_D
_geom_hbond_atom_site_label_H
_geom_hbond_atom_site_label_A
_geom_hbond_distance_DH
_geom_hbond_distance_HA
_geom_hbond_distance_DA
_geom_hbond_angle_DHA
_geom_hbond_site_symmetry_A
_geom_hbond_publ_flag
O4 H4 O6 0.838(12) 1.808(12) 2.6449(9) 177.3(15) 2 yes
O5 H5 O3 0.858(12) 1.783(13) 2.6365(10) 173.2(15) 2_665 yes

loop_
_geom_torsion_atom_site_label_1
_geom_torsion_atom_site_label_2
_geom_torsion_atom_site_label_3
_geom_torsion_atom_site_label_4
_geom_torsion
S1 C13 C14 O3 -179.99(7)
S1 C13 C14 O5 0.21(11)
S2 C19 C20 O4 178.18(7)
S2 C19 C20 O6 -1.04(12)
O2 C4 C10 C9 169.98(7)
O2 C4 C10 C5 -10.59(11)
O1 C1 C9 C10 -164.27(8)
O1 C1 C9 C8 13.97(12)
C17 C3 C2 C1 178.17(7)
C17 C3 C2 C11 -7.79(11)
C17 C3 C4 O2 12.41(10)
C17 C3 C4 C10 -166.34(6)
C17 C18 C19 S2 -1.70(9)
C17 C18 C19 C20 175.89(8)
C3 C17 C18 C19 -175.81(7)
C3 C17 C21 S2 176.50(6)
C3 C17 C21 C22 -4.20(13)
C3 C2 C1 O1 167.40(8)
C3 C2 C1 C9 -12.06(10)
C3 C2 C11 C12 -52.46(11)
C3 C2 C11 C15 130.54(8)
C3 C4 C10 C9 -11.29(10)
C3 C4 C10 C5 168.14(7)
C2 C3 C4 O2 -166.67(7)
C2 C3 C4 C10 14.58(10)
C2 C1 C9 C10 15.19(10)
C2 C1 C9 C8 -166.57(7)
C2 C11 C15 S1 177.34(6)
C2 C11 C15 C16 -3.92(13)
C12 C11 C15 S1 0.06(9)
C12 C11 C15 C16 178.81(8)
C12 C13 C14 O3 2.12(13)
C12 C13 C14 O5 -177.68(8)
C18 C17 C3 C2 113.42(9)
C18 C17 C3 C4 -65.66(10)
C18 C17 C21 S2 -1.35(9)
C18 C17 C21 C22 177.95(9)
C18 C19 C20 O4 0.74(13)
C18 C19 C20 O6 -178.49(10)
C4 C3 C2 C1 -2.78(11)
C4 C3 C2 C11 171.26(7)
C4 C10 C5 C6 -176.78(8)
C1 C2 C11 C12 121.78(8)
C1 C2 C11 C15 -55.21(10)
C1 C9 C10 C4 -3.41(11)
C1 C9 C10 C5 177.15(7)
C1 C9 C8 C7 -179.76(7)
C11 C2 C1 O1 -6.99(11)
C11 C2 C1 C9 173.54(6)
C11 C12 C13 S1 -0.96(9)
C11 C12 C13 C14 177.15(7)
C9 C10 C5 C6 2.65(12)
C9 C8 C7 C6 2.53(13)
C10 C9 C8 C7 -1.52(12)
C10 C5 C6 C7 -1.66(14)
C15 S1 C13 C12 0.85(6)
C15 S1 C13 C14 -177.30(7)
C13 S1 C15 C11 -0.51(6)
C13 S1 C15 C16 -179.38(7)
C13 C12 C11 C2 -176.75(7)
C13 C12 C11 C15 0.58(10)
C19 S2 C21 C17 0.33(7)
C19 S2 C21 C22 -179.04(8)
C8 C9 C10 C4 178.36(7)
C8 C9 C10 C5 -1.08(11)
C8 C7 C6 C5 -0.95(14)
C21 S2 C19 C18 0.80(7)
C21 S2 C19 C20 -177.07(7)
C21 C17 C3 C2 -64.17(10)
C21 C17 C3 C4 116.76(8)
C21 C17 C18 C19 1.98(10)

loop_
_platon_squeeze_void_nr
_platon_squeeze_void_average_x
_platon_squeeze_void_average_y
_platon_squeeze_void_average_z
_platon_squeeze_void_volume
_platon_squeeze_void_count_electrons
_platon_squeeze_void_content
1 0.159 0.340 1.000 240 57 ' '
